data_4339548
loop_
_publ_author_name
'Liu, Bin'
'Li, Bao-Long'
'Li, Yi-Zhi'
'Chen, Yu'
'Bao, Song-Song'
'Zheng, Li-Min'

_publ_section_title
;
 Lanthanide diruthenium(II,III) compounds showing layered and PtS-type
 open framework structures.
;
_journal_issue 21
_journal_name_full 'Inorganic chemistry'
_journal_page_first 8524
_journal_page_last 8532
_journal_paper_doi 10.1021/ic0621695
_journal_volume 46
_journal_year 2007
_chemical_formula_moiety 'C4 H20 La O20 P4 Ru2, 8(H2 O)'
_chemical_formula_sum 'C4 H36 La O28 P4 Ru2'
_chemical_formula_weight 997.26
_chemical_name_systematic
; 
 ? 
;
_space_group_IT_number 15
_symmetry_cell_setting monoclinic
_symmetry_space_group_name_Hall '-C 2yc'
_symmetry_space_group_name_H-M 'C 1 2/c 1'
_atom_sites_solution_hydrogens geom
_atom_sites_solution_primary direct
_atom_sites_solution_secondary difmap
_audit_creation_method SHELXL-97
_cell_angle_alpha 90.00
_cell_angle_beta 94.227(3)
_cell_angle_gamma 90.00
_cell_formula_units_Z 4
_cell_length_a 12.6142(13)
_cell_length_b 14.7918(16)
_cell_length_c 15.7262(13)
_cell_measurement_reflns_used 6300
_cell_measurement_temperature 193(2)
_cell_measurement_theta_max 25.3491
_cell_measurement_theta_min 3.0448
_cell_volume 2926.3(5)
_computing_cell_refinement 'CrystalClear (Rigaku Corp., 2000)'
_computing_data_collection 'CrystalClear (Rigaku Corp., 2000)'
_computing_data_reduction 'CrystalClear (Rigaku Corp., 2000)'
_computing_molecular_graphics SHELXS-97
_computing_publication_material SHELXS-97
_computing_structure_refinement 'SHELXL-97 (Sheldrick, 1997)'
_computing_structure_solution 'SHELXS-97 (Sheldrick, 1990)'
_diffrn_ambient_temperature 193(2)
_diffrn_measured_fraction_theta_full 0.997
_diffrn_measured_fraction_theta_max 0.997
_diffrn_measurement_device_type 'Rigaku Mercury CCD'
_diffrn_measurement_method \w
_diffrn_radiation_monochromator graphite
_diffrn_radiation_source 'fine-focus sealed tube'
_diffrn_radiation_type MoK\a
_diffrn_radiation_wavelength 0.71070
_diffrn_reflns_av_R_equivalents 0.0216
_diffrn_reflns_av_sigmaI/netI 0.0165
_diffrn_reflns_limit_h_max 14
_diffrn_reflns_limit_h_min -15
_diffrn_reflns_limit_k_max 17
_diffrn_reflns_limit_k_min -17
_diffrn_reflns_limit_l_max 18
_diffrn_reflns_limit_l_min -18
_diffrn_reflns_number 14045
_diffrn_reflns_theta_full 25.35
_diffrn_reflns_theta_max 25.35
_diffrn_reflns_theta_min 3.05
_exptl_absorpt_coefficient_mu 2.775
_exptl_absorpt_correction_T_max 0.7688
_exptl_absorpt_correction_T_min 0.7319
_exptl_absorpt_correction_type multi-scan
_exptl_absorpt_process_details Empirical
_exptl_crystal_colour Brown-red
_exptl_crystal_density_diffrn 2.264
_exptl_crystal_density_method 'not measured'
_exptl_crystal_description Block
_exptl_crystal_F_000 1956
_exptl_crystal_size_max 0.42
_exptl_crystal_size_mid 0.30
_exptl_crystal_size_min 0.17
_refine_diff_density_max 0.841
_refine_diff_density_min -0.500
_refine_diff_density_rms 0.084
_refine_ls_extinction_method none
_refine_ls_goodness_of_fit_ref 1.022
_refine_ls_hydrogen_treatment mixed
_refine_ls_matrix_type full
_refine_ls_number_parameters 238
_refine_ls_number_reflns 2674
_refine_ls_number_restraints 0
_refine_ls_restrained_S_all 1.022
_refine_ls_R_factor_all 0.0182
_refine_ls_R_factor_gt 0.0179
_refine_ls_shift/su_max 0.000
_refine_ls_shift/su_mean 0.000
_refine_ls_structure_factor_coef Fsqd
_refine_ls_weighting_details 'calc w=1/[\s^2^(Fo^2^)+(0.0259P)^2^+11.6108P] where P=(Fo^2^+2Fc^2^)/3'
_refine_ls_weighting_scheme calc
_refine_ls_wR_factor_gt 0.0481
_refine_ls_wR_factor_ref 0.0483
_reflns_number_gt 2637
_reflns_number_total 2674
_reflns_threshold_expression >2sigma(I)
_cod_data_source_file ic0621695-file011.cif
_cod_data_source_block la2-shelxl
_cod_depositor_comments
;
The following automatic conversions were performed:

'_symmetry_cell_setting' value 'Monoclinic' changed to 'monoclinic'
according to
/usr/data/users/saulius/automatic-downloads/retrospective/ACS/lib/dictionaries/cif_core.dic
dictionary named 'cif_core.dic' version 2.4.2 from
2011-04-26.

'_exptl_absorpt_correction_type' value 'Multi-scan'
changed to 'multi-scan' according to
/usr/data/users/saulius/automatic-downloads/retrospective/ACS/lib/dictionaries/cif_core.dic
dictionary named 'cif_core.dic' version 2.4.2 from 2011-04-26.

Automatic conversion script
Id: cif_fix_values 2281 2013-09-26 08:29:07Z andrius 
;
_cod_original_sg_symbol_H-M C2/c
_cod_database_code 4339548

loop_
_symmetry_equiv_pos_as_xyz
'x, y, z'
'-x, y, -z+1/2'
'x+1/2, y+1/2, z'
'-x+1/2, y+1/2, -z+1/2'
'-x, -y, -z'
'x, -y, z-1/2'
'-x+1/2, -y+1/2, -z'
'x+1/2, -y+1/2, z-1/2'

loop_
_atom_site_label
_atom_site_type_symbol
_atom_site_fract_x
_atom_site_fract_y
_atom_site_fract_z
_atom_site_U_iso_or_equiv
_atom_site_adp_type
_atom_site_occupancy
_atom_site_symmetry_multiplicity
_atom_site_calc_flag
_atom_site_refinement_flags
Ru1 Ru 0.666908(15) 0.213374(13) 0.497912(12) 0.00832(7) Uani 1 1 d .
La1 La 0.5000 0.511706(13) 0.2500 0.00763(7) Uani 1 2 d S
P1 P 0.79854(5) 0.15568(4) 0.35641(4) 0.00987(14) Uani 1 1 d .
P2 P 0.68912(5) 0.33722(4) 0.34869(4) 0.01078(14) Uani 1 1 d .
O1 O 0.70993(14) 0.12180(12) 0.41103(11) 0.0120(4) Uani 1 1 d .
O2 O 0.88842(14) 0.20003(12) 0.41488(11) 0.0118(4) Uani 1 1 d .
O3 O 0.84009(14) 0.08157(12) 0.30270(11) 0.0130(4) Uani 1 1 d .
O4 O 0.60477(14) 0.29462(12) 0.40296(11) 0.0123(4) Uani 1 1 d .
O5 O 0.78219(14) 0.37383(12) 0.40789(11) 0.0127(4) Uani 1 1 d .
O6 O 0.64209(14) 0.40837(13) 0.28944(11) 0.0151(4) Uani 1 1 d .
O7 O 0.82591(17) 0.27600(15) 0.23654(14) 0.0249(5) Uani 1 1 d .
O8 O 0.50957(16) 0.13430(15) 0.49275(14) 0.0190(4) Uani 1 1 d .
O9 O 0.57177(16) 0.63759(14) 0.35496(14) 0.0198(4) Uani 1 1 d .
O10 O 0.52861(18) 0.44603(16) 0.10271(13) 0.0235(5) Uani 1 1 d .
O11 O 0.02227(19) 0.49837(16) 0.12578(16) 0.0267(5) Uani 1 1 d .
O12 O 0.69477(18) 0.54000(17) 0.49489(16) 0.0299(5) Uani 1 1 d .
O13 O 0.84964(19) 0.46032(16) 0.22393(15) 0.0269(5) Uani 1 1 d .
O14 O 0.8164(2) 0.3127(2) 0.0432(2) 0.0455(7) Uani 1 1 d .
C1 C 0.7404(2) 0.24459(17) 0.28565(16) 0.0126(5) Uani 1 1 d .
C2 C 0.6515(2) 0.20577(19) 0.22514(18) 0.0199(6) Uani 1 1 d .
H2A H 0.6808 0.1596 0.1889 0.030 Uiso 1 1 calc R
H2B H 0.6196 0.2543 0.1894 0.030 Uiso 1 1 calc R
H2C H 0.5970 0.1785 0.2584 0.030 Uiso 1 1 calc R
H7A H 0.834(3) 0.345(3) 0.237(3) 0.050(12) Uiso 1 1 d .
H8A H 0.502(3) 0.097(3) 0.449(3) 0.050(12) Uiso 1 1 d .
H9A H 0.524(3) 0.667(3) 0.385(3) 0.050(12) Uiso 1 1 d .
H10A H 0.500(3) 0.392(3) 0.088(3) 0.050(12) Uiso 1 1 d .
H11A H 0.074(4) 0.487(3) 0.167(3) 0.050(13) Uiso 1 1 d .
H12A H 0.719(4) 0.489(3) 0.484(3) 0.050(13) Uiso 1 1 d .
H13A H 0.887(4) 0.479(3) 0.188(3) 0.050(13) Uiso 1 1 d .
H8B H 0.447(4) 0.157(3) 0.502(3) 0.050(13) Uiso 1 1 d .
H9B H 0.605(3) 0.683(3) 0.329(3) 0.050(12) Uiso 1 1 d .
H10B H 0.578(4) 0.452(3) 0.068(3) 0.050(12) Uiso 1 1 d .
H11B H 0.034(3) 0.452(3) 0.092(3) 0.050(12) Uiso 1 1 d .
H12B H 0.665(3) 0.557(3) 0.437(3) 0.050(12) Uiso 1 1 d .
H13B H 0.783(4) 0.484(3) 0.212(3) 0.050(12) Uiso 1 1 d .
H14A H 0.780(3) 0.366(3) 0.033(3) 0.050(12) Uiso 1 1 d .
H14B H 0.840(3) 0.306(3) 0.101(3) 0.050(13) Uiso 1 1 d .

loop_
_atom_site_aniso_label
_atom_site_aniso_U_11
_atom_site_aniso_U_22
_atom_site_aniso_U_33
_atom_site_aniso_U_23
_atom_site_aniso_U_13
_atom_site_aniso_U_12
Ru1 0.00749(12) 0.00763(12) 0.01016(12) 0.00028(7) 0.00274(8) 0.00085(7)
La1 0.00702(11) 0.00802(11) 0.00796(11) 0.000 0.00139(8) 0.000
P1 0.0096(3) 0.0088(3) 0.0115(3) -0.0004(2) 0.0029(2) 0.0018(2)
P2 0.0109(3) 0.0100(3) 0.0118(3) 0.0018(2) 0.0030(3) 0.0034(2)
O1 0.0110(9) 0.0111(9) 0.0144(9) -0.0020(7) 0.0045(7) 0.0008(7)
O2 0.0107(9) 0.0117(9) 0.0134(9) -0.0027(7) 0.0037(7) 0.0014(7)
O3 0.0133(9) 0.0125(9) 0.0136(9) -0.0020(7) 0.0036(7) 0.0022(7)
O4 0.0103(9) 0.0126(9) 0.0144(9) 0.0018(7) 0.0032(7) 0.0018(7)
O5 0.0124(9) 0.0109(9) 0.0151(9) 0.0026(7) 0.0036(7) 0.0005(7)
O6 0.0155(9) 0.0150(10) 0.0154(9) 0.0056(8) 0.0042(7) 0.0065(8)
O7 0.0268(11) 0.0241(12) 0.0258(11) 0.0014(9) 0.0154(9) 0.0005(9)
O8 0.0139(10) 0.0195(11) 0.0236(11) -0.0006(9) 0.0023(8) -0.0046(8)
O9 0.0160(10) 0.0207(11) 0.0230(10) -0.0095(9) 0.0040(8) -0.0036(9)
O10 0.0264(11) 0.0279(12) 0.0172(10) -0.0095(9) 0.0093(9) -0.0122(10)
O11 0.0286(13) 0.0265(12) 0.0258(12) 0.0003(10) 0.0070(10) 0.0054(9)
O12 0.0248(12) 0.0237(13) 0.0420(15) -0.0034(11) 0.0080(10) 0.0037(10)
O13 0.0211(12) 0.0258(12) 0.0343(13) 0.0103(10) 0.0056(10) -0.0004(10)
O14 0.0316(14) 0.0440(17) 0.060(2) 0.0124(15) -0.0024(13) -0.0026(13)
C1 0.0136(13) 0.0119(13) 0.0129(12) 0.0006(10) 0.0050(10) 0.0030(10)
C2 0.0214(15) 0.0192(14) 0.0184(14) -0.0027(11) -0.0040(12) 0.0047(11)

loop_
_atom_type_symbol
_atom_type_description
_atom_type_scat_dispersion_real
_atom_type_scat_dispersion_imag
_atom_type_scat_source
C C 0.0033 0.0016 'International Tables Vol C Tables 4.2.6.8 and 6.1.1.4'
H H 0.0000 0.0000 'International Tables Vol C Tables 4.2.6.8 and 6.1.1.4'
La La -0.2871 2.4523 'International Tables Vol C Tables 4.2.6.8 and 6.1.1.4'
O O 0.0106 0.0060 'International Tables Vol C Tables 4.2.6.8 and 6.1.1.4'
P P 0.1023 0.0942 'International Tables Vol C Tables 4.2.6.8 and 6.1.1.4'
Ru Ru -1.2594 0.8363 'International Tables Vol C Tables 4.2.6.8 and 6.1.1.4'

loop_
_geom_angle_atom_site_label_1
_geom_angle_atom_site_label_2
_geom_angle_atom_site_label_3
_geom_angle
_geom_angle_site_symmetry_1
_geom_angle_site_symmetry_3
O1 Ru1 O4 90.45(7) . .
O1 Ru1 O5 88.93(7) . 7_656
O4 Ru1 O5 175.30(7) . 7_656
O1 Ru1 O2 175.15(7) . 7_656
O4 Ru1 O2 89.43(7) . 7_656
O5 Ru1 O2 90.79(7) 7_656 7_656
O1 Ru1 O8 84.81(8) . .
O4 Ru1 O8 89.41(7) . .
O5 Ru1 O8 85.89(7) 7_656 .
O2 Ru1 O8 90.34(8) 7_656 .
O1 Ru1 Ru1 92.54(5) . 7_656
O4 Ru1 Ru1 92.45(5) . 7_656
O5 Ru1 Ru1 92.23(5) 7_656 7_656
O2 Ru1 Ru1 92.31(5) 7_656 7_656
O8 Ru1 Ru1 176.77(6) . 7_656
O6 La1 O6 100.96(9) 2_655 .
O6 La1 O3 74.93(6) 2_655 3_455
O6 La1 O3 142.55(6) . 3_455
O6 La1 O3 142.55(6) 2_655 4_655
O6 La1 O3 74.93(6) . 4_655
O3 La1 O3 130.40(8) 3_455 4_655
O6 La1 O10 71.18(7) 2_655 .
O6 La1 O10 80.79(7) . .
O3 La1 O10 129.54(7) 3_455 .
O3 La1 O10 71.43(6) 4_655 .
O6 La1 O10 80.79(7) 2_655 2_655
O6 La1 O10 71.18(7) . 2_655
O3 La1 O10 71.43(6) 3_455 2_655
O3 La1 O10 129.54(7) 4_655 2_655
O10 La1 O10 135.43(10) . 2_655
O6 La1 O9 146.72(6) 2_655 .
O6 La1 O9 94.21(7) . .
O3 La1 O9 75.05(6) 3_455 .
O3 La1 O9 70.03(6) 4_655 .
O10 La1 O9 141.09(7) . .
O10 La1 O9 76.34(7) 2_655 .
O6 La1 O9 94.21(7) 2_655 2_655
O6 La1 O9 146.72(6) . 2_655
O3 La1 O9 70.03(6) 3_455 2_655
O3 La1 O9 75.05(6) 4_655 2_655
O10 La1 O9 76.34(7) . 2_655
O10 La1 O9 141.09(7) 2_655 2_655
O9 La1 O9 88.79(10) . 2_655
O3 P1 O1 111.92(10) . .
O3 P1 O2 111.83(10) . .
O1 P1 O2 109.59(10) . .
O3 P1 C1 108.75(11) . .
O1 P1 C1 107.24(11) . .
O2 P1 C1 107.30(11) . .
O6 P2 O5 112.19(11) . .
O6 P2 O4 111.86(10) . .
O5 P2 O4 109.52(10) . .
O6 P2 C1 109.11(11) . .
O5 P2 C1 107.75(11) . .
O4 P2 C1 106.15(11) . .
P1 O1 Ru1 113.53(10) . .
P1 O2 Ru1 113.15(10) . 7_656
P1 O3 La1 145.46(11) . 3_545
P2 O4 Ru1 113.79(10) . .
P2 O5 Ru1 113.75(10) . 7_656
P2 O6 La1 149.43(11) . .
C1 O7 H7A 113(2) . .
Ru1 O8 H8A 113(3) . .
Ru1 O8 H8B 126(3) . .
H8A O8 H8B 108(4) . .
La1 O9 H9A 117(3) . .
La1 O9 H9B 113(3) . .
H9A O9 H9B 104(4) . .
La1 O10 H10A 120(3) . .
La1 O10 H10B 134(3) . .
H10A O10 H10B 103(4) . .
H11A O11 H11B 98(4) . .
H12A O12 H12B 100(4) . .
H13A O13 H13B 107(4) . .
H14A O14 H14B 112(4) . .
O7 C1 C2 109.3(2) . .
O7 C1 P2 110.75(18) . .
C2 C1 P2 110.14(18) . .
O7 C1 P1 105.84(17) . .
C2 C1 P1 110.45(18) . .
P2 C1 P1 110.32(13) . .
C1 C2 H2A 109.5 . .
C1 C2 H2B 109.5 . .
H2A C2 H2B 109.5 . .
C1 C2 H2C 109.5 . .
H2A C2 H2C 109.5 . .
H2B C2 H2C 109.5 . .

loop_
_geom_bond_atom_site_label_1
_geom_bond_atom_site_label_2
_geom_bond_distance
_geom_bond_site_symmetry_2
Ru1 O1 2.0262(17) .
Ru1 O4 2.0287(17) .
Ru1 O5 2.0324(18) 7_656
Ru1 O2 2.0371(17) 7_656
Ru1 O8 2.3000(19) .
Ru1 Ru1 2.3564(4) 7_656
La1 O6 2.4020(18) 2_655
La1 O6 2.4021(18) .
La1 O3 2.4637(17) 3_455
La1 O3 2.4637(17) 4_655
La1 O10 2.562(2) .
La1 O10 2.562(2) 2_655
La1 O9 2.606(2) .
La1 O9 2.606(2) 2_655
P1 O3 1.5018(18) .
P1 O1 1.5428(18) .
P1 O2 1.5515(19) .
P1 C1 1.840(3) .
P2 O6 1.4987(19) .
P2 O5 1.5418(19) .
P2 O4 1.5464(18) .
P2 C1 1.837(3) .
O2 Ru1 2.0371(17) 7_656
O3 La1 2.4637(17) 3_545
O5 Ru1 2.0324(18) 7_656
O7 C1 1.448(3) .
O7 H7A 1.02(4) .
O8 H8A 0.88(5) .
O8 H8B 0.87(5) .
O9 H9A 0.90(5) .
O9 H9B 0.90(5) .
O10 H10A 0.90(5) .
O10 H10B 0.87(5) .
O11 H11A 0.90(5) .
O11 H11B 0.89(5) .
O12 H12A 0.83(5) .
O12 H12B 0.99(5) .
O13 H13A 0.81(5) .
O13 H13B 0.92(5) .
O14 H14A 0.92(5) .
O14 H14B 0.94(5) .
C1 C2 1.529(4) .
C2 H2A 0.9800 .
C2 H2B 0.9800 .
C2 H2C 0.9800 .

loop_
_geom_hbond_atom_site_label_D
_geom_hbond_atom_site_label_H
_geom_hbond_atom_site_label_A
_geom_hbond_distance_DH
_geom_hbond_distance_HA
_geom_hbond_distance_DA
_geom_hbond_angle_DHA
_geom_hbond_site_symmetry_A
O12 H12A O5 0.83(5) 2.26(5) 3.058(3) 160(4) .
O12 H12B O9 0.99(5) 2.06(5) 2.972(3) 152(4) .
O13 H13B O6 0.92(5) 2.49(4) 2.984(3) 114(3) .
O14 H14B O7 0.94(5) 2.20(5) 3.082(4) 156(4) .
O8 H8A O11 0.88(5) 1.88(5) 2.751(3) 167(4) 4_545
O9 H9A O2 0.90(5) 1.88(5) 2.722(3) 156(4) 3_455
O10 H10A O4 0.90(5) 1.97(5) 2.799(3) 153(4) 2_655
O11 H11A O13 0.90(5) 1.95(5) 2.820(3) 163(4) 2_655
O11 H11B O5 0.89(5) 2.59(4) 3.154(3) 122(3) 2_655
O12 H12A O1 0.83(5) 2.45(4) 3.017(3) 126(4) 7_656
O13 H13A O11 0.81(5) 2.05(5) 2.817(3) 158(4) 1_655
O8 H8B O14 0.87(5) 1.87(5) 2.732(3) 167(4) 8_456
O9 H9B O7 0.90(5) 1.97(5) 2.864(3) 175(4) 4_655
O13 H13B O3 0.92(5) 2.12(5) 2.995(3) 159(4) 4_655
O10 H10B O12 0.87(5) 1.93(5) 2.799(3) 175(4) 6_565
O14 H14A O12 0.92(5) 1.83(5) 2.740(4) 169(4) 6_565
O11 H11B O8 0.89(5) 2.02(5) 2.864(3) 158(4) 8_455

loop_
_geom_torsion_atom_site_label_1
_geom_torsion_atom_site_label_2
_geom_torsion_atom_site_label_3
_geom_torsion_atom_site_label_4
_geom_torsion
_geom_torsion_site_symmetry_1
_geom_torsion_site_symmetry_4
O3 P1 O1 Ru1 171.05(10) . .
O2 P1 O1 Ru1 46.39(13) . .
C1 P1 O1 Ru1 -69.77(13) . .
O4 Ru1 O1 P1 67.63(11) . .
O5 Ru1 O1 P1 -117.03(11) 7_656 .
O2 Ru1 O1 P1 156.2(8) 7_656 .
O8 Ru1 O1 P1 157.00(11) . .
Ru1 Ru1 O1 P1 -24.84(10) 7_656 .
O3 P1 O2 Ru1 -170.81(10) . 7_656
O1 P1 O2 Ru1 -46.11(13) . 7_656
C1 P1 O2 Ru1 70.01(13) . 7_656
O1 P1 O3 La1 -137.58(17) . 3_545
O2 P1 O3 La1 -14.2(2) . 3_545
C1 P1 O3 La1 104.13(19) . 3_545
O6 P2 O4 Ru1 -170.31(10) . .
O5 P2 O4 Ru1 -45.28(13) . .
C1 P2 O4 Ru1 70.79(13) . .
O1 Ru1 O4 P2 -68.71(11) . .
O5 Ru1 O4 P2 -151.1(8) 7_656 .
O2 Ru1 O4 P2 116.14(11) 7_656 .
O8 Ru1 O4 P2 -153.51(11) . .
Ru1 Ru1 O4 P2 23.85(10) 7_656 .
O6 P2 O5 Ru1 170.56(10) . 7_656
O4 P2 O5 Ru1 45.73(13) . 7_656
C1 P2 O5 Ru1 -69.32(13) . 7_656
O5 P2 O6 La1 -105.7(2) . .
O4 P2 O6 La1 17.8(3) . .
C1 P2 O6 La1 134.9(2) . .
O6 La1 O6 P2 -66.8(2) 2_655 .
O3 La1 O6 P2 12.6(3) 3_455 .
O3 La1 O6 P2 151.4(2) 4_655 .
O10 La1 O6 P2 -135.5(2) . .
O10 La1 O6 P2 9.4(2) 2_655 .
O9 La1 O6 P2 83.4(2) . .
O9 La1 O6 P2 177.61(19) 2_655 .
O6 P2 C1 O7 63.3(2) . .
O5 P2 C1 O7 -58.7(2) . .
O4 P2 C1 O7 -175.98(17) . .
O6 P2 C1 C2 -57.7(2) . .
O5 P2 C1 C2 -179.70(17) . .
O4 P2 C1 C2 63.1(2) . .
O6 P2 C1 P1 -179.84(12) . .
O5 P2 C1 P1 58.12(15) . .
O4 P2 C1 P1 -59.13(15) . .
O3 P1 C1 O7 -59.83(19) . .
O1 P1 C1 O7 178.97(16) . .
O2 P1 C1 O7 61.31(19) . .
O3 P1 C1 C2 58.3(2) . .
O1 P1 C1 C2 -62.9(2) . .
O2 P1 C1 C2 179.45(18) . .
O3 P1 C1 P2 -179.68(12) . .
O1 P1 C1 P2 59.12(15) . .
O2 P1 C1 P2 -58.54(15) . .
